data_4325681
loop_
_publ_author_name
'Piotr J. Chmielewski'
'Marta Siczek'
'Ludmi\/la Szterenberg'

_publ_section_title
;
 Protonated N-Confused Porphyrin Dimer: Formation, Structure, and Guest
 Binding
;
_journal_name_full 'Inorganic Chemistry'
_journal_page_first 6719
_journal_page_last 6736
_journal_paper_doi 10.1021/ic200742d
_journal_volume 50
_journal_year 2011
_chemical_formula_moiety 'C96 H76 N8, 2Cl, 5(C H Cl3)'
_chemical_formula_sum 'C101 H81 Cl17 N8'
_chemical_formula_weight 2009.39
_chemical_name_systematic '3,3-bis(meso-tetratolyl-2-aza-21-carbaporphyrin) dihydrochloride'
_space_group_IT_number 15
_symmetry_cell_setting monoclinic
_symmetry_Int_Tables_number 15
_symmetry_space_group_name_Hall '-C 2yc'
_symmetry_space_group_name_H-M 'C 1 2/c 1'
_atom_sites_solution_hydrogens geom
_atom_sites_solution_primary direct
_atom_sites_solution_secondary difmap
_audit_creation_method SHELXL-97
_cell_angle_alpha 90.00
_cell_angle_beta 101.088(11)
_cell_angle_gamma 90.00
_cell_formula_units_Z 4
_cell_length_a 20.632(3)
_cell_length_b 19.729(3)
_cell_length_c 23.833(3)
_cell_measurement_reflns_used 1540
_cell_measurement_temperature 100(2)
_cell_measurement_theta_max 62.93
_cell_measurement_theta_min 3.43
_cell_volume 9520(2)
_computing_structure_refinement 'SHELXL-97 (Sheldrick, 1997)'
_computing_structure_solution 'SHELXS-97 (Sheldrick, 1990)'
_diffrn_ambient_temperature 100(2)
_diffrn_measured_fraction_theta_full 0.686
_diffrn_measured_fraction_theta_max 0.686
_diffrn_measurement_device_type 'Xcalibur with Onyx CCD'
_diffrn_measurement_method '\w and \p scans'
_diffrn_radiation_monochromator graphite
_diffrn_radiation_probe x-ray
_diffrn_radiation_type CuK\a
_diffrn_radiation_wavelength 1.54184
_diffrn_reflns_av_R_equivalents 0.1318
_diffrn_reflns_av_sigmaI/netI 0.1547
_diffrn_reflns_limit_h_max 20
_diffrn_reflns_limit_h_min -15
_diffrn_reflns_limit_k_max 20
_diffrn_reflns_limit_k_min -20
_diffrn_reflns_limit_l_max 26
_diffrn_reflns_limit_l_min -26
_diffrn_reflns_number 8908
_diffrn_reflns_theta_full 62.93
_diffrn_reflns_theta_max 62.93
_diffrn_reflns_theta_min 3.43
_diffrn_source 'fine-focus sealed tube'
_exptl_absorpt_coefficient_mu 4.899
_exptl_absorpt_correction_type none
_exptl_crystal_colour 'dark red'
_exptl_crystal_density_diffrn 1.402
_exptl_crystal_description block
_exptl_crystal_F_000 4128
_exptl_crystal_size_max 0.20
_exptl_crystal_size_mid 0.15
_exptl_crystal_size_min 0.11
_refine_diff_density_max 0.555
_refine_diff_density_min -0.663
_refine_diff_density_rms 0.115
_refine_ls_extinction_coef 0.00019(3)
_refine_ls_extinction_expression Fc^*^=kFc[1+0.001xFc^2^\l^3^/sin(2\q)]^-1/4^
_refine_ls_extinction_method SHELXL
_refine_ls_goodness_of_fit_ref 0.911
_refine_ls_hydrogen_treatment constr
_refine_ls_matrix_type full
_refine_ls_number_parameters 584
_refine_ls_number_reflns 5282
_refine_ls_number_restraints 1
_refine_ls_restrained_S_all 0.911
_refine_ls_R_factor_all 0.1267
_refine_ls_R_factor_gt 0.0838
_refine_ls_shift/su_max 0.000
_refine_ls_shift/su_mean 0.000
_refine_ls_structure_factor_coef Fsqd
_refine_ls_weighting_details 'calc w=1/[\s^2^(Fo^2^)+(0.1200P)^2^+0.0000P] where P=(Fo^2^+2Fc^2^)/3'
_refine_ls_weighting_scheme calc
_refine_ls_wR_factor_gt 0.2042
_refine_ls_wR_factor_ref 0.2219
_reflns_number_gt 2777
_reflns_number_total 5282
_reflns_threshold_expression >2sigma(I)
_cod_data_source_file ic200742d_si_002_1.cif
_cod_data_source_block swi11dc
_cod_original_sg_symbol_H-M 'C 2/c'
_cod_database_code 4325681

loop_
_symmetry_equiv_pos_as_xyz
'x, y, z'
'-x, y, -z+1/2'
'x+1/2, y+1/2, z'
'-x+1/2, y+1/2, -z+1/2'
'-x, -y, -z'
'x, -y, z-1/2'
'-x+1/2, -y+1/2, -z'
'x+1/2, -y+1/2, z-1/2'

loop_
_atom_site_label
_atom_site_type_symbol
_atom_site_fract_x
_atom_site_fract_y
_atom_site_fract_z
_atom_site_U_iso_or_equiv
_atom_site_adp_type
_atom_site_occupancy
_atom_site_symmetry_multiplicity
_atom_site_calc_flag
_atom_site_refinement_flags
_atom_site_disorder_assembly
_atom_site_disorder_group
C1 C 0.0175(4) 0.0765(4) 0.3685(3) 0.0192(19) Uani 1 1 d . . .
N2 N 0.0207(3) 0.0890(3) 0.3119(2) 0.0202(16) Uani 1 1 d . . .
H2 H 0.0351 0.1266 0.2987 0.024 Uiso 1 1 calc R . .
C3 C -0.0019(4) 0.0343(4) 0.2802(3) 0.0198(19) Uani 1 1 d . . .
C4 C -0.0225(4) -0.0155(4) 0.3160(3) 0.0174(18) Uani 1 1 d . . .
C5 C -0.0535(4) -0.0782(4) 0.2981(3) 0.019(2) Uani 1 1 d . . .
C6 C -0.0407(4) -0.1356(4) 0.3337(3) 0.020(2) Uani 1 1 d . . .
C7 C -0.0678(4) -0.2019(4) 0.3294(3) 0.022(2) Uani 1 1 d . . .
H7 H -0.1043 -0.2166 0.3015 0.026 Uiso 1 1 calc R . .
C8 C -0.0331(4) -0.2412(4) 0.3716(3) 0.020(2) Uani 1 1 d . . .
H8 H -0.0406 -0.2879 0.3776 0.024 Uiso 1 1 calc R . .
C9 C 0.0167(4) -0.2000(4) 0.4054(3) 0.019(2) Uani 1 1 d . . .
C10 C 0.0652(4) -0.2201(4) 0.4522(3) 0.022(2) Uani 1 1 d . . .
C11 C 0.1081(4) -0.1734(4) 0.4878(3) 0.021(2) Uani 1 1 d . . .
C12 C 0.1639(4) -0.1996(5) 0.5298(3) 0.028(2) Uani 1 1 d . . .
H12 H 0.1784 -0.2453 0.5351 0.033 Uiso 1 1 calc R . .
C13 C 0.1901(5) -0.1442(4) 0.5592(3) 0.028(2) Uani 1 1 d . . .
H13 H 0.2278 -0.1433 0.5892 0.033 Uiso 1 1 calc R . .
C14 C 0.1495(4) -0.0861(4) 0.5363(3) 0.024(2) Uani 1 1 d . . .
C15 C 0.1591(4) -0.0202(4) 0.5589(3) 0.023(2) Uani 1 1 d . . .
C16 C 0.1259(4) 0.0372(4) 0.5348(3) 0.023(2) Uani 1 1 d . . .
C17 C 0.1241(4) 0.1028(4) 0.5575(3) 0.024(2) Uani 1 1 d . . .
H17 H 0.1435 0.1158 0.5953 0.029 Uiso 1 1 calc R . .
C18 C 0.0902(4) 0.1449(4) 0.5168(3) 0.022(2) Uani 1 1 d . . .
H18 H 0.0818 0.1917 0.5214 0.027 Uiso 1 1 calc R . .
C19 C 0.0696(4) 0.1059(4) 0.4664(3) 0.022(2) Uani 1 1 d . . .
C20 C 0.0418(4) 0.1273(4) 0.4107(3) 0.019(2) Uani 1 1 d . . .
C21 C -0.0081(4) 0.0133(4) 0.3721(3) 0.0210(19) Uani 1 1 d . . .
H21 H -0.0152 -0.0080 0.4062 0.025 Uiso 1 1 calc R . .
N22 N 0.0087(3) -0.1370(3) 0.3824(3) 0.0212(17) Uani 1 1 d . . .
H22 H 0.0320 -0.1014 0.3965 0.025 Uiso 1 1 calc R . .
N23 N 0.1010(3) -0.1059(3) 0.4907(3) 0.0212(16) Uani 1 1 d . . .
N24 N 0.0903(3) 0.0404(3) 0.4798(2) 0.0227(17) Uani 1 1 d . . .
H24 H 0.0820 0.0056 0.4565 0.027 Uiso 1 1 calc R . .
C51 C -0.0991(4) -0.0821(4) 0.2416(3) 0.021(2) Uani 1 1 d . . .
C52 C -0.1365(4) -0.0249(4) 0.2228(3) 0.026(2) Uani 1 1 d . . .
H52 H -0.1328 0.0145 0.2461 0.031 Uiso 1 1 calc R . .
C53 C -0.1793(4) -0.0252(4) 0.1701(3) 0.029(2) Uani 1 1 d . . .
H53 H -0.2041 0.0145 0.1577 0.035 Uiso 1 1 calc R . .
C54 C -0.1868(4) -0.0815(4) 0.1354(3) 0.026(2) Uani 1 1 d . . .
C55 C -0.1487(4) -0.1385(4) 0.1542(3) 0.027(2) Uani 1 1 d . . .
H55 H -0.1524 -0.1775 0.1305 0.032 Uiso 1 1 calc R . .
C56 C -0.1055(4) -0.1396(4) 0.2067(3) 0.026(2) Uani 1 1 d . . .
H56 H -0.0804 -0.1792 0.2187 0.031 Uiso 1 1 calc R . .
C57 C -0.2351(5) -0.0823(5) 0.0789(3) 0.038(3) Uani 1 1 d . . .
H5A H -0.2573 -0.0383 0.0727 0.058 Uiso 1 1 calc R . .
H5C H -0.2681 -0.1179 0.0796 0.058 Uiso 1 1 calc R . .
H5B H -0.2113 -0.0913 0.0479 0.058 Uiso 1 1 calc R . .
C101 C 0.0741(4) -0.2931(4) 0.4639(3) 0.025(2) Uani 1 1 d . . .
C102 C 0.1020(5) -0.3364(4) 0.4292(4) 0.040(3) Uani 1 1 d . . .
H102 H 0.1146 -0.3188 0.3958 0.048 Uiso 1 1 calc R . .
C103 C 0.1121(5) -0.4045(5) 0.4419(4) 0.042(3) Uani 1 1 d . . .
H103 H 0.1312 -0.4324 0.4170 0.050 Uiso 1 1 calc R . .
C104 C 0.0950(4) -0.4329(4) 0.4901(4) 0.032(2) Uani 1 1 d . . .
C105 C 0.0663(5) -0.3883(5) 0.5249(4) 0.041(3) Uani 1 1 d . . .
H105 H 0.0535 -0.4061 0.5581 0.049 Uiso 1 1 calc R . .
C106 C 0.0562(5) -0.3216(4) 0.5132(3) 0.033(2) Uani 1 1 d . . .
H106 H 0.0370 -0.2938 0.5381 0.039 Uiso 1 1 calc R . .
C107 C 0.1053(5) -0.5059(5) 0.5033(4) 0.049(3) Uani 1 1 d . . .
H10A H 0.1252 -0.5276 0.4737 0.073 Uiso 1 1 calc R . .
H10B H 0.0628 -0.5274 0.5045 0.073 Uiso 1 1 calc R . .
H10C H 0.1348 -0.5111 0.5406 0.073 Uiso 1 1 calc R . .
C151 C 0.2075(4) -0.0106(4) 0.6136(3) 0.026(2) Uani 1 1 d . . .
C152 C 0.2054(4) -0.0482(4) 0.6630(3) 0.029(2) Uani 1 1 d . . .
H152 H 0.1726 -0.0823 0.6616 0.034 Uiso 1 1 calc R . .
C153 C 0.2490(5) -0.0376(5) 0.7132(4) 0.037(2) Uani 1 1 d . . .
H153 H 0.2470 -0.0649 0.7457 0.044 Uiso 1 1 calc R . .
C154 C 0.2966(5) 0.0135(6) 0.7167(4) 0.049(3) Uani 1 1 d . . .
C155 C 0.2998(6) 0.0517(5) 0.6681(4) 0.049(3) Uani 1 1 d . . .
H155 H 0.3321 0.0864 0.6701 0.059 Uiso 1 1 calc R . .
C156 C 0.2564(5) 0.0398(4) 0.6167(4) 0.034(2) Uani 1 1 d . . .
H156 H 0.2598 0.0656 0.5837 0.041 Uiso 1 1 calc R . .
C157 C 0.3412(6) 0.0298(7) 0.7731(4) 0.077(4) Uani 1 1 d . . .
H15C H 0.3707 0.0672 0.7679 0.116 Uiso 1 1 calc R . .
H15A H 0.3676 -0.0103 0.7870 0.116 Uiso 1 1 calc R . .
H15B H 0.3144 0.0428 0.8011 0.116 Uiso 1 1 calc R . .
C201 C 0.0379(4) 0.1982(4) 0.3947(3) 0.018(2) Uani 1 1 d . . .
C202 C 0.0881(4) 0.2443(4) 0.4170(3) 0.018(2) Uani 1 1 d . . .
H202 H 0.1255 0.2290 0.4437 0.022 Uiso 1 1 calc R . .
C203 C 0.0840(5) 0.3107(4) 0.4010(3) 0.027(2) Uani 1 1 d . . .
H203 H 0.1187 0.3406 0.4171 0.033 Uiso 1 1 calc R . .
C204 C 0.0301(5) 0.3365(4) 0.3614(3) 0.028(2) Uani 1 1 d . . .
C205 C -0.0188(5) 0.2907(4) 0.3373(3) 0.029(2) Uani 1 1 d . . .
H205 H -0.0544 0.3059 0.3086 0.035 Uiso 1 1 calc R . .
C206 C -0.0165(4) 0.2234(4) 0.3543(3) 0.022(2) Uani 1 1 d . . .
H206 H -0.0518 0.1938 0.3389 0.026 Uiso 1 1 calc R . .
C207 C 0.0249(5) 0.4095(4) 0.3425(4) 0.041(3) Uani 1 1 d . . .
H20A H 0.0630 0.4348 0.3631 0.061 Uiso 1 1 calc R . .
H20B H -0.0159 0.4292 0.3508 0.061 Uiso 1 1 calc R . .
H20C H 0.0242 0.4120 0.3013 0.061 Uiso 1 1 calc R . .
Cl1 Cl 0.13255(11) 0.16164(10) 0.27385(8) 0.0310(6) Uani 1 1 d . . .
C1A C 0.2532(5) 0.1749(4) 0.3949(3) 0.030(2) Uani 1 1 d D . .
H1A H 0.2134 0.1806 0.3638 0.036 Uiso 1 1 calc R . .
Cl1A Cl 0.23284(12) 0.11898(11) 0.44707(9) 0.0397(6) Uani 1 1 d . . .
Cl2A Cl 0.31742(13) 0.13905(13) 0.36480(10) 0.0460(7) Uani 1 1 d . . .
Cl3A Cl 0.27566(13) 0.25367(12) 0.42437(9) 0.0460(7) Uani 1 1 d D . .
C1B C 0.2334(7) 0.2538(6) 0.2191(4) 0.080(5) Uani 1 1 d . . .
H1B H 0.2020 0.2219 0.2327 0.096 Uiso 1 1 calc R . .
Cl1B Cl 0.19273(16) 0.29285(19) 0.15352(10) 0.0810(12) Uani 1 1 d . . .
Cl2B Cl 0.30256(17) 0.20790(15) 0.20604(11) 0.0735(11) Uani 1 1 d . . .
Cl3B Cl 0.25654(15) 0.31727(17) 0.27038(10) 0.0656(10) Uani 1 1 d . . .
C1C C -0.0203(14) 0.6251(12) 0.2678(7) 0.076(8) Uiso 0.50 1 d PD A -1
H1CA H -0.0472 0.6671 0.2684 0.092 Uiso 0.50 1 calc PR A -1
Cl1C Cl -0.0244(3) 0.5819(3) 0.3303(2) 0.0607(16) Uani 0.50 1 d PD A -1
Cl2C Cl -0.0568(4) 0.5809(4) 0.2083(3) 0.094(2) Uani 0.50 1 d P A -1
Cl3C Cl 0.0598(6) 0.6522(6) 0.2674(3) 0.146(4) Uani 0.50 1 d P A -1

loop_
_atom_site_aniso_label
_atom_site_aniso_U_11
_atom_site_aniso_U_22
_atom_site_aniso_U_33
_atom_site_aniso_U_23
_atom_site_aniso_U_13
_atom_site_aniso_U_12
C1 0.023(6) 0.015(5) 0.018(4) 0.000(3) -0.001(4) 0.002(3)
N2 0.027(5) 0.015(4) 0.016(3) 0.001(2) -0.001(3) -0.007(3)
C3 0.020(6) 0.015(5) 0.024(4) 0.001(3) 0.001(4) 0.002(3)
C4 0.016(6) 0.011(4) 0.025(4) -0.002(3) 0.002(4) -0.001(3)
C5 0.020(6) 0.020(5) 0.016(4) 0.001(3) -0.001(4) -0.003(3)
C6 0.017(6) 0.019(5) 0.019(5) 0.001(3) -0.007(5) 0.006(3)
C7 0.028(7) 0.016(5) 0.018(4) 0.000(3) -0.007(5) -0.010(4)
C8 0.033(7) 0.004(5) 0.018(4) 0.005(3) -0.009(5) -0.003(3)
C9 0.017(7) 0.017(5) 0.021(5) -0.002(3) -0.002(5) 0.004(3)
C10 0.031(7) 0.011(5) 0.019(4) 0.005(3) -0.004(5) 0.001(3)
C11 0.029(7) 0.011(5) 0.022(5) -0.001(3) 0.001(5) 0.005(3)
C12 0.016(7) 0.041(6) 0.018(5) 0.002(4) -0.015(5) 0.004(4)
C13 0.031(7) 0.031(6) 0.015(4) -0.003(3) -0.010(5) -0.001(4)
C14 0.026(7) 0.025(6) 0.020(5) 0.000(3) -0.001(5) 0.002(4)
C15 0.022(6) 0.026(5) 0.019(5) 0.001(3) 0.000(5) -0.003(4)
C16 0.035(7) 0.023(5) 0.013(4) -0.002(3) 0.006(5) -0.004(4)
C17 0.029(7) 0.028(5) 0.014(4) -0.004(3) 0.000(4) -0.008(4)
C18 0.027(7) 0.019(5) 0.020(4) -0.004(3) 0.001(5) -0.006(4)
C19 0.025(6) 0.015(5) 0.027(5) -0.001(3) 0.005(4) 0.000(3)
C20 0.027(6) 0.009(5) 0.022(4) -0.006(3) 0.003(4) -0.005(3)
C21 0.022(6) 0.021(5) 0.019(4) -0.002(3) -0.001(4) 0.004(3)
N22 0.030(5) 0.011(4) 0.020(4) -0.003(2) -0.001(4) 0.000(3)
N23 0.022(5) 0.017(4) 0.019(4) 0.000(3) -0.008(4) 0.003(3)
N24 0.026(5) 0.024(4) 0.016(4) 0.002(3) 0.000(4) -0.002(3)
C51 0.024(6) 0.019(5) 0.017(4) 0.003(3) -0.002(4) -0.009(4)
C52 0.021(7) 0.031(6) 0.024(5) 0.002(3) -0.002(5) 0.001(4)
C53 0.018(7) 0.040(6) 0.027(5) 0.007(4) -0.002(5) 0.004(4)
C54 0.016(7) 0.036(6) 0.024(5) 0.003(4) -0.001(5) -0.012(4)
C55 0.026(7) 0.033(6) 0.020(5) -0.001(3) 0.000(5) -0.003(4)
C56 0.028(7) 0.028(5) 0.023(5) -0.004(3) 0.005(5) -0.005(4)
C57 0.034(8) 0.055(7) 0.018(5) 0.007(4) -0.015(5) -0.001(5)
C101 0.024(7) 0.026(5) 0.018(4) -0.003(3) -0.014(4) 0.001(4)
C102 0.066(8) 0.020(6) 0.034(5) 0.001(4) 0.013(5) 0.013(4)
C103 0.054(8) 0.039(7) 0.031(5) -0.002(4) 0.006(5) 0.018(5)
C104 0.029(7) 0.024(6) 0.035(5) -0.002(4) -0.012(5) -0.003(4)
C105 0.055(8) 0.027(6) 0.039(5) 0.007(4) 0.001(5) 0.001(5)
C106 0.038(7) 0.030(6) 0.029(5) 0.002(3) 0.006(5) 0.007(4)
C107 0.053(8) 0.025(6) 0.059(7) -0.002(4) -0.016(6) 0.000(5)
C151 0.029(7) 0.040(6) 0.006(4) -0.006(3) -0.003(4) -0.003(4)
C152 0.032(7) 0.036(6) 0.015(5) -0.005(3) -0.003(5) -0.008(4)
C153 0.042(8) 0.037(6) 0.026(5) -0.006(4) -0.005(5) -0.001(5)
C154 0.043(9) 0.080(9) 0.019(5) -0.002(4) -0.010(6) -0.020(6)
C155 0.059(9) 0.053(7) 0.030(6) 0.002(4) -0.010(6) -0.022(5)
C156 0.035(7) 0.041(6) 0.026(5) 0.001(4) 0.002(5) -0.015(4)
C157 0.067(11) 0.118(12) 0.031(7) 0.012(6) -0.028(7) -0.038(8)
C201 0.020(7) 0.015(5) 0.017(4) -0.003(3) 0.000(5) -0.003(3)
C202 0.021(6) 0.011(5) 0.022(4) 0.000(3) 0.003(4) -0.003(3)
C203 0.030(7) 0.026(6) 0.023(5) -0.004(3) -0.004(5) -0.002(4)
C204 0.037(8) 0.022(6) 0.024(5) -0.001(3) -0.001(5) 0.007(4)
C205 0.040(8) 0.013(6) 0.032(5) 0.002(3) 0.000(5) 0.001(4)
C206 0.023(7) 0.013(5) 0.027(5) -0.001(3) -0.005(5) 0.001(3)
C207 0.060(8) 0.020(5) 0.039(5) 0.006(4) 0.002(5) -0.002(4)
Cl1 0.0303(17) 0.0324(13) 0.0274(11) 0.0015(8) -0.0020(11) -0.0090(9)
C1A 0.042(7) 0.032(6) 0.015(4) -0.001(3) 0.002(5) 0.003(4)
Cl1A 0.0439(18) 0.0351(14) 0.0407(13) 0.0049(9) 0.0098(12) 0.0002(10)
Cl2A 0.0413(19) 0.0568(17) 0.0419(13) -0.0112(10) 0.0127(13) -0.0057(12)
Cl3A 0.063(2) 0.0325(15) 0.0396(13) -0.0076(9) 0.0022(13) -0.0178(11)
C1B 0.114(12) 0.090(10) 0.038(6) -0.014(6) 0.023(7) -0.071(9)
Cl1B 0.063(3) 0.154(3) 0.0253(14) -0.0222(15) 0.0064(16) -0.060(2)
Cl2B 0.114(3) 0.063(2) 0.0482(15) -0.0143(12) 0.0271(18) -0.0559(18)
Cl3B 0.052(2) 0.116(3) 0.0274(14) -0.0238(13) 0.0059(15) -0.0313(17)
Cl1C 0.077(5) 0.030(3) 0.071(4) -0.001(2) 0.002(3) -0.006(3)
Cl2C 0.143(8) 0.072(5) 0.049(4) -0.019(3) -0.027(4) 0.015(4)
Cl3C 0.207(11) 0.165(10) 0.070(5) -0.025(5) 0.037(6) -0.104(8)

loop_
_atom_type_symbol
_atom_type_description
_atom_type_scat_dispersion_real
_atom_type_scat_dispersion_imag
_atom_type_scat_source
C C 0.0181 0.0091 'International Tables Vol C Tables 4.2.6.8 and 6.1.1.4'
H H 0.0000 0.0000 'International Tables Vol C Tables 4.2.6.8 and 6.1.1.4'
N N 0.0311 0.0180 'International Tables Vol C Tables 4.2.6.8 and 6.1.1.4'
Cl Cl 0.3639 0.7018 'International Tables Vol C Tables 4.2.6.8 and 6.1.1.4'

loop_
_geom_angle_atom_site_label_1
_geom_angle_atom_site_label_2
_geom_angle_atom_site_label_3
_geom_angle
_geom_angle_site_symmetry_3
C21 C1 N2 108.4(6) .
C21 C1 C20 132.8(6) .
N2 C1 C20 118.8(6) .
C3 N2 C1 109.1(6) .
C3 N2 H2 125.5 .
C1 N2 H2 125.5 .
N2 C3 C4 109.2(6) .
N2 C3 C3 118.4(5) 2
C4 C3 C3 132.3(5) 2
C3 C4 C5 126.3(7) .
C3 C4 C21 104.8(6) .
C5 C4 C21 128.8(7) .
C6 C5 C4 119.8(7) .
C6 C5 C51 121.1(7) .
C4 C5 C51 119.1(7) .
N22 C6 C5 122.8(7) .
N22 C6 C7 104.9(6) .
C5 C6 C7 132.2(8) .
C8 C7 C6 109.2(7) .
C8 C7 H7 125.4 .
C6 C7 H7 125.4 .
C7 C8 C9 108.1(7) .
C7 C8 H8 125.9 .
C9 C8 H8 125.9 .
N22 C9 C10 126.3(7) .
N22 C9 C8 106.0(7) .
C10 C9 C8 127.6(7) .
C9 C10 C11 123.4(7) .
C9 C10 C101 118.1(7) .
C11 C10 C101 118.5(7) .
N23 C11 C10 127.3(8) .
N23 C11 C12 113.2(7) .
C10 C11 C12 119.3(7) .
C13 C12 C11 104.5(8) .
C13 C12 H12 127.7 .
C11 C12 H12 127.7 .
C12 C13 C14 107.2(9) .
C12 C13 H13 126.4 .
C14 C13 H13 126.4 .
N23 C14 C15 126.1(8) .
N23 C14 C13 110.4(7) .
C15 C14 C13 123.5(8) .
C16 C15 C14 124.9(8) .
C16 C15 C151 116.8(7) .
C14 C15 C151 118.2(7) .
N24 C16 C15 124.2(7) .
N24 C16 C17 106.0(7) .
C15 C16 C17 129.7(8) .
C18 C17 C16 109.6(7) .
C18 C17 H17 125.2 .
C16 C17 H17 125.2 .
C17 C18 C19 107.5(7) .
C17 C18 H18 126.2 .
C19 C18 H18 126.2 .
N24 C19 C20 123.5(7) .
N24 C19 C18 106.4(7) .
C20 C19 C18 129.7(7) .
C19 C20 C1 118.4(7) .
C19 C20 C201 122.0(7) .
C1 C20 C201 119.5(7) .
C1 C21 C4 108.4(6) .
C1 C21 H21 125.8 .
C4 C21 H21 125.8 .
C9 N22 C6 111.6(7) .
C9 N22 H22 124.2 .
C6 N22 H22 124.2 .
C11 N23 C14 104.5(7) .
C16 N24 C19 110.4(6) .
C16 N24 H24 124.8 .
C19 N24 H24 124.8 .
C52 C51 C56 119.0(8) .
C52 C51 C5 117.6(7) .
C56 C51 C5 123.4(8) .
C53 C52 C51 120.2(8) .
C53 C52 H52 119.9 .
C51 C52 H52 119.9 .
C54 C53 C52 121.7(8) .
C54 C53 H53 119.2 .
C52 C53 H53 119.2 .
C53 C54 C55 117.8(8) .
C53 C54 C57 121.5(8) .
C55 C54 C57 120.8(8) .
C56 C55 C54 121.9(8) .
C56 C55 H55 119.1 .
C54 C55 H55 119.1 .
C55 C56 C51 119.5(8) .
C55 C56 H56 120.3 .
C51 C56 H56 120.3 .
C54 C57 H5A 109.5 .
C54 C57 H5C 109.5 .
H5A C57 H5C 109.5 .
C54 C57 H5B 109.5 .
H5A C57 H5B 109.5 .
H5C C57 H5B 109.5 .
C102 C101 C106 117.1(8) .
C102 C101 C10 122.7(7) .
C106 C101 C10 120.2(7) .
C103 C102 C101 121.9(8) .
C103 C102 H102 119.1 .
C101 C102 H102 119.1 .
C104 C103 C102 121.6(8) .
C104 C103 H103 119.2 .
C102 C103 H103 119.2 .
C103 C104 C105 115.9(8) .
C103 C104 C107 121.4(8) .
C105 C104 C107 122.7(8) .
C106 C105 C104 123.4(8) .
C106 C105 H105 118.3 .
C104 C105 H105 118.3 .
C105 C106 C101 120.2(8) .
C105 C106 H106 119.9 .
C101 C106 H106 119.9 .
C104 C107 H10A 109.5 .
C104 C107 H10B 109.5 .
H10A C107 H10B 109.5 .
C104 C107 H10C 109.5 .
H10A C107 H10C 109.5 .
H10B C107 H10C 109.5 .
C152 C151 C156 117.8(8) .
C152 C151 C15 123.0(8) .
C156 C151 C15 119.2(7) .
C153 C152 C151 122.3(8) .
C153 C152 H152 118.9 .
C151 C152 H152 118.9 .
C152 C153 C154 119.8(8) .
C152 C153 H153 120.1 .
C154 C153 H153 120.1 .
C155 C154 C153 119.1(9) .
C155 C154 C157 120.4(10) .
C153 C154 C157 120.4(9) .
C156 C155 C154 120.9(9) .
C156 C155 H155 119.5 .
C154 C155 H155 119.5 .
C155 C156 C151 120.0(8) .
C155 C156 H156 120.0 .
C151 C156 H156 120.0 .
C154 C157 H15C 109.5 .
C154 C157 H15A 109.5 .
H15C C157 H15A 109.5 .
C154 C157 H15B 109.5 .
H15C C157 H15B 109.5 .
H15A C157 H15B 109.5 .
C202 C201 C206 117.3(7) .
C202 C201 C20 121.8(8) .
C206 C201 C20 120.9(7) .
C203 C202 C201 121.0(8) .
C203 C202 H202 119.5 .
C201 C202 H202 119.5 .
C202 C203 C204 122.3(8) .
C202 C203 H203 118.9 .
C204 C203 H203 118.9 .
C205 C204 C203 117.3(8) .
C205 C204 C207 119.5(9) .
C203 C204 C207 123.2(8) .
C206 C205 C204 121.2(9) .
C206 C205 H205 119.4 .
C204 C205 H205 119.4 .
C205 C206 C201 120.8(8) .
C205 C206 H206 119.6 .
C201 C206 H206 119.6 .
C204 C207 H20A 109.5 .
C204 C207 H20B 109.5 .
H20A C207 H20B 109.5 .
C204 C207 H20C 109.5 .
H20A C207 H20C 109.5 .
H20B C207 H20C 109.5 .
Cl3A C1A Cl2A 111.1(5) .
Cl3A C1A Cl1A 110.8(4) .
Cl2A C1A Cl1A 109.4(5) .
Cl3A C1A H1A 108.5 .
Cl2A C1A H1A 108.5 .
Cl1A C1A H1A 108.5 .
Cl3B C1B Cl2B 111.6(7) .
Cl3B C1B Cl1B 108.6(7) .
Cl2B C1B Cl1B 108.9(5) .
Cl3B C1B H1B 109.2 .
Cl2B C1B H1B 109.2 .
Cl1B C1B H1B 109.2 .
Cl2C C1C Cl1C 112.0(14) .
Cl2C C1C Cl3C 114.9(12) .
Cl1C C1C Cl3C 111.1(14) .
Cl2C C1C H1CA 106.0 .
Cl1C C1C H1CA 106.0 .
Cl3C C1C H1CA 106.0 .

loop_
_geom_bond_atom_site_label_1
_geom_bond_atom_site_label_2
_geom_bond_distance
_geom_bond_site_symmetry_2
C1 C21 1.363(11) .
C1 N2 1.385(9) .
C1 C20 1.440(10) .
N2 C3 1.348(9) .
N2 H2 0.8800 .
C3 C4 1.417(10) .
C3 C3 1.459(14) 2
C4 C5 1.421(10) .
C4 C21 1.431(10) .
C5 C6 1.409(10) .
C5 C51 1.490(11) .
C6 N22 1.389(10) .
C6 C7 1.419(11) .
C7 C8 1.358(11) .
C7 H7 0.9500 .
C8 C9 1.430(11) .
C8 H8 0.9500 .
C9 N22 1.355(10) .
C9 C10 1.407(11) .
C10 C11 1.436(11) .
C10 C101 1.472(11) .
C11 N23 1.342(10) .
C11 C12 1.468(12) .
C12 C13 1.355(11) .
C12 H12 0.9500 .
C13 C14 1.462(11) .
C13 H13 0.9500 .
C14 N23 1.385(10) .
C14 C15 1.407(11) .
C15 C16 1.391(11) .
C15 C151 1.493(12) .
C16 N24 1.374(10) .
C16 C17 1.406(11) .
C17 C18 1.362(11) .
C17 H17 0.9500 .
C18 C19 1.421(10) .
C18 H18 0.9500 .
C19 N24 1.380(10) .
C19 C20 1.404(11) .
C20 C201 1.449(11) .
C21 H21 0.9500 .
N22 H22 0.8800 .
N24 H24 0.8800 .
C51 C52 1.392(11) .
C51 C56 1.398(11) .
C52 C53 1.390(12) .
C52 H52 0.9500 .
C53 C54 1.376(11) .
C53 H53 0.9500 .
C54 C55 1.396(11) .
C54 C57 1.513(12) .
C55 C56 1.389(12) .
C55 H55 0.9500 .
C56 H56 0.9500 .
C57 H5A 0.9800 .
C57 H5C 0.9800 .
C57 H5B 0.9800 .
C101 C102 1.388(11) .
C101 C106 1.414(11) .
C102 C103 1.384(12) .
C102 H102 0.9500 .
C103 C104 1.383(12) .
C103 H103 0.9500 .
C104 C105 1.414(12) .
C104 C107 1.481(12) .
C105 C106 1.353(12) .
C105 H105 0.9500 .
C106 H106 0.9500 .
C107 H10A 0.9800 .
C107 H10B 0.9800 .
C107 H10C 0.9800 .
C151 C152 1.399(11) .
C151 C156 1.409(11) .
C152 C153 1.368(12) .
C152 H152 0.9500 .
C153 C154 1.398(13) .
C153 H153 0.9500 .
C154 C155 1.394(13) .
C154 C157 1.513(14) .
C155 C156 1.390(13) .
C155 H155 0.9500 .
C156 H156 0.9500 .
C157 H15C 0.9800 .
C157 H15A 0.9800 .
C157 H15B 0.9800 .
C201 C202 1.404(11) .
C201 C206 1.421(11) .
C202 C203 1.362(11) .
C202 H202 0.9500 .
C203 C204 1.408(12) .
C203 H203 0.9500 .
C204 C205 1.393(12) .
C204 C207 1.507(11) .
C205 C206 1.387(11) .
C205 H205 0.9500 .
C206 H206 0.9500 .
C207 H20A 0.9800 .
C207 H20B 0.9800 .
C207 H20C 0.9800 .
C1A Cl3A 1.732(8) .
C1A Cl2A 1.771(8) .
C1A Cl1A 1.773(8) .
C1A H1A 1.0000 .
C1B Cl3B 1.752(10) .
C1B Cl2B 1.768(15) .
C1B Cl1B 1.798(13) .
C1B H1B 1.0000 .
C1C Cl2C 1.71(3) .
C1C Cl1C 1.732(8) .
C1C Cl3C 1.74(3) .
C1C H1CA 1.0000 .

loop_
_geom_hbond_atom_site_label_D
_geom_hbond_atom_site_label_H
_geom_hbond_atom_site_label_A
_geom_hbond_distance_DH
_geom_hbond_distance_HA
_geom_hbond_distance_DA
_geom_hbond_angle_DHA
C1A H1A Cl1 1.00 2.48 3.438(9) 160.6
C1B H1B Cl1 1.00 2.23 3.222(10) 171.5
N2 H2 Cl1 0.88 2.31 3.002(6) 135.7
N22 H22 N23 0.88 2.42 2.961(10) 120.4
N24 H24 N23 0.88 2.35 2.903(9) 120.8

loop_
_geom_torsion_atom_site_label_1
_geom_torsion_atom_site_label_2
_geom_torsion_atom_site_label_3
_geom_torsion_atom_site_label_4
_geom_torsion
_geom_torsion_site_symmetry_1
_geom_torsion_site_symmetry_3
_geom_torsion_site_symmetry_4
C21 C1 N2 C3 -0.7(9) . . .
C20 C1 N2 C3 177.4(7) . . .
C1 N2 C3 C4 1.7(9) . . .
C1 N2 C3 C3 -175.3(8) . . 2
N2 C3 C4 C5 175.2(8) . . .
C3 C3 C4 C5 -8.4(18) 2 . .
N2 C3 C4 C21 -2.0(9) . . .
C3 C3 C4 C21 174.4(11) 2 . .
C3 C4 C5 C6 146.2(8) . . .
C21 C4 C5 C6 -37.2(12) . . .
C3 C4 C5 C51 -33.8(12) . . .
C21 C4 C5 C51 142.8(8) . . .
C4 C5 C6 N22 -10.1(11) . . .
C51 C5 C6 N22 169.9(6) . . .
C4 C5 C6 C7 174.3(8) . . .
C51 C5 C6 C7 -5.7(13) . . .
N22 C6 C7 C8 -3.5(8) . . .
C5 C6 C7 C8 172.8(8) . . .
C6 C7 C8 C9 1.5(9) . . .
C7 C8 C9 N22 1.2(8) . . .
C7 C8 C9 C10 -177.6(7) . . .
N22 C9 C10 C11 9.3(12) . . .
C8 C9 C10 C11 -172.1(7) . . .
N22 C9 C10 C101 -168.3(7) . . .
C8 C9 C10 C101 10.3(11) . . .
C9 C10 C11 N23 14.9(12) . . .
C101 C10 C11 N23 -167.5(7) . . .
C9 C10 C11 C12 -170.3(7) . . .
C101 C10 C11 C12 7.3(10) . . .
N23 C11 C12 C13 0.9(9) . . .
C10 C11 C12 C13 -174.6(7) . . .
C11 C12 C13 C14 1.5(8) . . .
C12 C13 C14 N23 -3.4(9) . . .
C12 C13 C14 C15 175.7(7) . . .
N23 C14 C15 C16 -7.6(12) . . .
C13 C14 C15 C16 173.3(7) . . .
N23 C14 C15 C151 170.9(7) . . .
C13 C14 C15 C151 -8.2(11) . . .
C14 C15 C16 N24 -15.1(13) . . .
C151 C15 C16 N24 166.3(7) . . .
C14 C15 C16 C17 169.4(8) . . .
C151 C15 C16 C17 -9.1(12) . . .
N24 C16 C17 C18 -1.8(9) . . .
C15 C16 C17 C18 174.2(8) . . .
C16 C17 C18 C19 -0.2(9) . . .
C17 C18 C19 N24 2.2(9) . . .
C17 C18 C19 C20 -169.8(8) . . .
N24 C19 C20 C1 17.1(11) . . .
C18 C19 C20 C1 -172.2(8) . . .
N24 C19 C20 C201 -162.1(7) . . .
C18 C19 C20 C201 8.7(13) . . .
C21 C1 C20 C19 29.1(13) . . .
N2 C1 C20 C19 -148.4(7) . . .
C21 C1 C20 C201 -151.8(9) . . .
N2 C1 C20 C201 30.7(11) . . .
N2 C1 C21 C4 -0.6(9) . . .
C20 C1 C21 C4 -178.3(8) . . .
C3 C4 C21 C1 1.6(9) . . .
C5 C4 C21 C1 -175.6(8) . . .
C10 C9 N22 C6 175.3(7) . . .
C8 C9 N22 C6 -3.5(8) . . .
C5 C6 N22 C9 -172.4(7) . . .
C7 C6 N22 C9 4.3(8) . . .
C10 C11 N23 C14 172.1(7) . . .
C12 C11 N23 C14 -3.0(8) . . .
C15 C14 N23 C11 -175.3(7) . . .
C13 C14 N23 C11 3.8(8) . . .
C15 C16 N24 C19 -173.1(8) . . .
C17 C16 N24 C19 3.3(8) . . .
C20 C19 N24 C16 169.2(7) . . .
C18 C19 N24 C16 -3.4(8) . . .
C6 C5 C51 C52 146.6(7) . . .
C4 C5 C51 C52 -33.4(10) . . .
C6 C5 C51 C56 -34.2(11) . . .
C4 C5 C51 C56 145.8(7) . . .
C56 C51 C52 C53 -0.2(11) . . .
C5 C51 C52 C53 179.1(7) . . .
C51 C52 C53 C54 0.8(12) . . .
C52 C53 C54 C55 -1.4(11) . . .
C52 C53 C54 C57 177.9(7) . . .
C53 C54 C55 C56 1.3(12) . . .
C57 C54 C55 C56 -178.0(7) . . .
C54 C55 C56 C51 -0.7(12) . . .
C52 C51 C56 C55 0.1(11) . . .
C5 C51 C56 C55 -179.2(7) . . .
C9 C10 C101 C102 71.2(11) . . .
C11 C10 C101 C102 -106.5(10) . . .
C9 C10 C101 C106 -111.1(9) . . .
C11 C10 C101 C106 71.2(11) . . .
C106 C101 C102 C103 0.0(15) . . .
C10 C101 C102 C103 177.7(9) . . .
C101 C102 C103 C104 -0.2(16) . . .
C102 C103 C104 C105 0.6(15) . . .
C102 C103 C104 C107 179.5(9) . . .
C103 C104 C105 C106 -0.7(15) . . .
C107 C104 C105 C106 -179.6(9) . . .
C104 C105 C106 C101 0.4(15) . . .
C102 C101 C106 C105 -0.1(14) . . .
C10 C101 C106 C105 -177.9(9) . . .
C16 C15 C151 C152 126.2(9) . . .
C14 C15 C151 C152 -52.5(11) . . .
C16 C15 C151 C156 -51.9(10) . . .
C14 C15 C151 C156 129.4(9) . . .
C156 C151 C152 C153 -0.1(13) . . .
C15 C151 C152 C153 -178.2(8) . . .
C151 C152 C153 C154 1.7(14) . . .
C152 C153 C154 C155 -1.7(16) . . .
C152 C153 C154 C157 174.8(10) . . .
C153 C154 C155 C156 0.3(17) . . .
C157 C154 C155 C156 -176.3(11) . . .
C154 C155 C156 C151 1.3(16) . . .
C152 C151 C156 C155 -1.3(14) . . .
C15 C151 C156 C155 176.8(8) . . .
C19 C20 C201 C202 36.4(11) . . .
C1 C20 C201 C202 -142.7(7) . . .
C19 C20 C201 C206 -145.2(7) . . .
C1 C20 C201 C206 35.7(10) . . .
C206 C201 C202 C203 0.8(10) . . .
C20 C201 C202 C203 179.3(6) . . .
C201 C202 C203 C204 -0.4(11) . . .
C202 C203 C204 C205 -2.0(11) . . .
C202 C203 C204 C207 -179.2(7) . . .
C203 C204 C205 C206 4.0(11) . . .
C207 C204 C205 C206 -178.7(7) . . .
C204 C205 C206 C201 -3.7(11) . . .
C202 C201 C206 C205 1.2(10) . . .
C20 C201 C206 C205 -177.3(7) . . .
N2 C3 C3 N2 -48.8(16) . 2 2
